data_1539761
loop_
_publ_author_name
'Chen, X.-A.'
'Chen, Z.-F.'
'Heng, F.'
'Tang, Y.'

_publ_section_title
;
 Simulation of crystal structure of Tl Ba2 Can-1 Cun O2n+3
;
_journal_name_full 'Solid State Communications'
_journal_page_first 683
_journal_page_last 685
_journal_volume 73
_journal_year 1990
_chemical_formula_sum 'Ba2 Ca Cu2 O7 Tl'
_chemical_name_systematic 'Tl Ca Ba2 Cu2 O7'
_space_group_IT_number 123
_symmetry_space_group_name_Hall '-P 4 2'
_symmetry_space_group_name_H-M 'P 4/m m m'
_cell_angle_alpha 90
_cell_angle_beta 90
_cell_angle_gamma 90
_cell_formula_units_Z 1
_cell_length_a 3.847
_cell_length_b 3.847
_cell_length_c 12.73
_cell_volume 188.396
_citation_journal_id_ASTM SSCOA4
_cod_data_source_file Chen_SSCOA4_1990_1909.cif
_cod_data_source_block Ba2Ca1Cu2O7Tl1
_cod_original_cell_volume 188.3965
_cod_original_formula_sum 'Ba2 Ca1 Cu2 O7 Tl1'
_cod_database_code 1539761

loop_
_symmetry_equiv_pos_as_xyz
x,y,z
-y,x,z
-x,-y,z
y,-x,z
x,-y,-z
y,x,-z
-x,y,-z
-y,-x,-z
-x,-y,-z
y,-x,-z
x,y,-z
-y,x,-z
-x,y,z
-y,-x,z
x,-y,z
y,x,z

loop_
_atom_site_label
_atom_site_type_symbol
_atom_site_fract_x
_atom_site_fract_y
_atom_site_fract_z
_atom_site_occupancy
_atom_site_U_iso_or_equiv
Cu1 Cu+2 0.5 0.5 0.127 1 0.0
Ba1 Ba+2 0 0 0.281 1 0.0
O3 O-1 0 0 0.5 1 0.0
O2 O-1 0.5 0.5 0.281 1 0.0
Ca1 Ca+2 0 0 0 1 0.0
Tl1 Tl+3 0.5 0.5 0.5 1 0.0
O1 O-1 0 0.5 0.127 1 0.0
